data_4325572
loop_
_publ_author_name
'Jia Luo'
'Nigam P. Rath'
'Liviu M. Mirica'

_publ_section_title
;
 Dinuclear Co(II)Co(III) Mixed-Valence and Co(III)Co(III) Complexes with
 N- and O-Donor Ligands: Characterization and Water Oxidation Studies
;
_journal_name_full 'Inorganic Chemistry'
_journal_page_first 6152
_journal_page_last 6157
_journal_paper_doi 10.1021/ic201031s
_journal_volume 50
_journal_year 2011
_chemical_formula_moiety '2(C26 H33 Co2 N6 O6 P), 4(Cl O4), H2 O'
_chemical_formula_sum 'C52 H68 Cl4 Co4 N12 O29 P2'
_chemical_formula_weight 1764.64
_chemical_name_systematic
; 
 ? 
;
_space_group_IT_number 14
_symmetry_cell_setting monoclinic
_symmetry_space_group_name_Hall '-P 2yn'
_symmetry_space_group_name_H-M 'P 1 21/n 1'
_atom_sites_solution_hydrogens geom
_atom_sites_solution_primary direct
_atom_sites_solution_secondary difmap
_audit_creation_method SHELXL-97
_cell_angle_alpha 90.00
_cell_angle_beta 93.212(2)
_cell_angle_gamma 90.00
_cell_formula_units_Z 2
_cell_length_a 13.9716(11)
_cell_length_b 9.8247(8)
_cell_length_c 24.6780(19)
_cell_measurement_reflns_used 4561
_cell_measurement_temperature 100(2)
_cell_measurement_theta_max 24.66
_cell_measurement_theta_min 2.54
_cell_volume 3382.1(5)
_computing_cell_refinement 'Bruker SAINT'
_computing_data_collection 'Bruker APEX2'
_computing_data_reduction 'Bruker SAINT'
_computing_molecular_graphics 'Bruker SHELXTL'
_computing_publication_material 'Bruker SHELXTL'
_computing_structure_refinement 'SHELXL-97 (Sheldrick, 2008)'
_computing_structure_solution 'SHELXS-97 (Sheldrick, 2008)'
_diffrn_ambient_temperature 100(2)
_diffrn_measured_fraction_theta_full 0.999
_diffrn_measured_fraction_theta_max 0.995
_diffrn_measurement_device_type 'Bruker APEX-II CCD'
_diffrn_measurement_method '\f and \w scans'
_diffrn_radiation_monochromator graphite
_diffrn_radiation_source 'fine-focus sealed tube'
_diffrn_radiation_type MoK\a
_diffrn_radiation_wavelength 0.71073
_diffrn_reflns_av_R_equivalents 0.059
_diffrn_reflns_av_sigmaI/netI 0.0535
_diffrn_reflns_limit_h_max 19
_diffrn_reflns_limit_h_min -19
_diffrn_reflns_limit_k_max 13
_diffrn_reflns_limit_k_min 0
_diffrn_reflns_limit_l_max 34
_diffrn_reflns_limit_l_min 0
_diffrn_reflns_number 121425
_diffrn_reflns_theta_full 25.00
_diffrn_reflns_theta_max 29.72
_diffrn_reflns_theta_min 2.23
_exptl_absorpt_coefficient_mu 1.265
_exptl_absorpt_correction_T_max 0.7896
_exptl_absorpt_correction_T_min 0.7436
_exptl_absorpt_correction_type multi-scan
_exptl_absorpt_process_details 'twinabs v2008/2'
_exptl_crystal_colour red
_exptl_crystal_density_diffrn 1.733
_exptl_crystal_density_meas ?
_exptl_crystal_description rectangular
_exptl_crystal_F_000 1804
_exptl_crystal_size_max 0.25
_exptl_crystal_size_mid 0.25
_exptl_crystal_size_min 0.20
_refine_diff_density_max 1.336
_refine_diff_density_min -0.786
_refine_diff_density_rms 0.119
_refine_ls_extinction_method none
_refine_ls_goodness_of_fit_ref 1.026
_refine_ls_hydrogen_treatment constr
_refine_ls_matrix_type full
_refine_ls_number_parameters 542
_refine_ls_number_reflns 9575
_refine_ls_number_restraints 250
_refine_ls_restrained_S_all 1.035
_refine_ls_R_factor_all 0.1155
_refine_ls_R_factor_gt 0.0697
_refine_ls_shift/su_max 0.001
_refine_ls_shift/su_mean 0.000
_refine_ls_structure_factor_coef Fsqd
_refine_ls_weighting_details 'calc w=1/[\s^2^(Fo^2^)+(0.0712P)^2^+10.4755P] where P=(Fo^2^+2Fc^2^)/3'
_refine_ls_weighting_scheme calc
_refine_ls_wR_factor_gt 0.1630
_refine_ls_wR_factor_ref 0.2000
_reflns_number_gt 6415
_reflns_number_total 9575
_reflns_threshold_expression >2sigma(I)
_cod_data_source_file ic201031s_si_002_4.cif
_cod_data_source_block m34009t5
_cod_depositor_comments
;
The following automatic conversions were performed:

'_exptl_crystal_density_meas' value 'no' was changed to '?' - the
value is perceived as not measured.

Automatic conversion script
Id: cif_fix_values 3008 2015-01-20 13:52:24Z robertas 
;
_cod_database_code 4325572

loop_
_symmetry_equiv_pos_as_xyz
'x, y, z'
'-x+1/2, y+1/2, -z+1/2'
'-x, -y, -z'
'x-1/2, -y-1/2, z-1/2'

loop_
_atom_site_label
_atom_site_type_symbol
_atom_site_fract_x
_atom_site_fract_y
_atom_site_fract_z
_atom_site_U_iso_or_equiv
_atom_site_adp_type
_atom_site_occupancy
_atom_site_symmetry_multiplicity
_atom_site_calc_flag
_atom_site_refinement_flags
_atom_site_disorder_assembly
_atom_site_disorder_group
Co1 Co 0.79123(5) 0.76674(6) -0.01058(3) 0.03169(18) Uani 1 1 d . . .
Co2 Co 0.88689(6) 0.75074(7) 0.09519(3) 0.03396(18) Uani 1 1 d . . .
P1 P 1.00970(11) 0.7487(2) -0.00345(7) 0.0527(4) Uani 1 1 d D . .
Cl2 Cl 0.36477(11) 0.57929(13) 0.21584(7) 0.0488(4) Uani 1 1 d D . .
N1 n 0.7588(4) 0.9054(5) -0.06321(19) 0.0396(11) Uani 1 1 d . . .
N2 n 0.7460(4) 0.6387(5) -0.0680(2) 0.0513(15) Uani 1 1 d . . .
N3 n 0.6608(3) 0.7715(4) 0.0092(2) 0.0393(11) Uani 1 1 d . . .
N4 n 0.7784(4) 0.7493(5) 0.1393(2) 0.0448(12) Uani 1 1 d . . .
N5 n 0.9403(5) 0.8839(5) 0.1483(2) 0.0542(16) Uani 1 1 d . . .
N6 n 0.9454(4) 0.6149(5) 0.14175(19) 0.0433(11) Uani 1 1 d . . .
O1 O 0.8293(3) 0.8860(3) 0.04786(14) 0.0334(8) Uani 1 1 d . . .
O2 O 0.8263(3) 0.6316(3) 0.04263(15) 0.0358(9) Uani 1 1 d . . .
O3 O 0.9166(3) 0.7644(4) -0.03639(15) 0.0381(9) Uani 1 1 d . A .
O4 O 1.0014(3) 0.7537(4) 0.05670(16) 0.0432(10) Uani 1 1 d . A .
O11 O 0.3807(4) 0.6077(5) 0.16135(15) 0.0685(15) Uani 1 1 d D B .
O14 O 0.4450(5) 0.6110(7) 0.2495(2) 0.115(3) Uani 1 1 d D B .
O5 O 1.0536(7) 0.9015(10) -0.0102(4) 0.054(2) Uani 0.50 1 d PDU A 1
O6 O 1.0729(11) 0.6285(19) -0.0203(10) 0.108(6) Uani 0.50 1 d PDU A 1
O12 O 0.3077(6) 0.6807(6) 0.2402(4) 0.044(2) Uani 0.50 1 d PDU B 1
O13 O 0.3248(9) 0.4534(7) 0.2299(6) 0.046(2) Uani 0.50 1 d PDU B 1
O5' O 1.0968(7) 0.8138(11) -0.0281(3) 0.053(2) Uani 0.50 1 d PDU A 2
O6' O 1.0335(10) 0.5939(16) -0.0142(10) 0.108(6) Uani 0.50 1 d PDU A 2
O12' O 0.2669(5) 0.611(3) 0.2100(7) 0.156(9) Uani 0.50 1 d PDU B 2
O13' O 0.3713(19) 0.4368(5) 0.2161(9) 0.167(11) Uani 0.50 1 d PDU B 2
C1 C 0.7567(4) 1.0398(5) -0.0534(3) 0.0414(13) Uani 1 1 d . . .
H1A H 0.7693 1.0721 -0.0174 0.050 Uiso 1 1 calc R . .
C2 C 0.7368(6) 1.1308(7) -0.0943(3) 0.061(2) Uani 1 1 d . . .
H2A H 0.7339 1.2254 -0.0867 0.073 Uiso 1 1 calc R . .
C3 C 0.7208(7) 1.0840(8) -0.1471(3) 0.074(2) Uani 1 1 d . . .
H3A H 0.7077 1.1463 -0.1760 0.089 Uiso 1 1 calc R . .
C4 C 0.7241(7) 0.9482(9) -0.1569(3) 0.076(3) Uani 1 1 d . . .
H4A H 0.7143 0.9138 -0.1927 0.091 Uiso 1 1 calc R . .
C5 C 0.7420(7) 0.8611(7) -0.1134(3) 0.067(2) Uani 1 1 d . . .
C6 C 0.7565(13) 0.7130(9) -0.1206(4) 0.146(7) Uani 1 1 d . . .
H6A H 0.8213 0.6965 -0.1336 0.175 Uiso 1 1 calc R . .
H6B H 0.7089 0.6779 -0.1484 0.175 Uiso 1 1 calc R . .
C7 C 0.6522(6) 0.5948(15) -0.0577(7) 0.173(9) Uani 1 1 d . . .
H7A H 0.6557 0.5020 -0.0421 0.207 Uiso 1 1 calc R . .
H7B H 0.6135 0.5900 -0.0925 0.207 Uiso 1 1 calc R . .
C8 C 0.6030(5) 0.6856(9) -0.0200(5) 0.087(3) Uani 1 1 d . . .
C9 C 0.5065(6) 0.6809(12) -0.0118(6) 0.123(5) Uani 1 1 d . . .
H9A H 0.4667 0.6162 -0.0307 0.147 Uiso 1 1 calc R . .
C10 C 0.4682(6) 0.7701(11) 0.0236(6) 0.108(4) Uani 1 1 d . . .
H10A H 0.4013 0.7693 0.0288 0.129 Uiso 1 1 calc R . .
C11 C 0.5269(5) 0.8603(8) 0.0515(4) 0.071(2) Uani 1 1 d . . .
H11A H 0.5016 0.9221 0.0766 0.086 Uiso 1 1 calc R . .
C12 C 0.6224(5) 0.8602(6) 0.0427(3) 0.0483(15) Uani 1 1 d . . .
H12A H 0.6629 0.9252 0.0610 0.058 Uiso 1 1 calc R . .
C13 C 0.8092(5) 0.5201(6) -0.0754(3) 0.0548(18) Uani 1 1 d . . .
H13A H 0.8045 0.4576 -0.0447 0.082 Uiso 1 1 calc R . .
H13B H 0.8756 0.5512 -0.0771 0.082 Uiso 1 1 calc R . .
H13C H 0.7893 0.4731 -0.1092 0.082 Uiso 1 1 calc R . .
C14 C 0.7088(5) 0.6539(6) 0.1379(3) 0.0449(14) Uani 1 1 d . . .
H14A H 0.7111 0.5815 0.1125 0.054 Uiso 1 1 calc R . .
C15 C 0.6360(6) 0.6583(8) 0.1716(3) 0.0631(19) Uani 1 1 d . . .
H15A H 0.5873 0.5907 0.1700 0.076 Uiso 1 1 calc R . .
C16 C 0.6345(10) 0.7624(13) 0.2079(5) 0.135(6) Uani 1 1 d . . .
H16A H 0.5857 0.7655 0.2332 0.162 Uiso 1 1 calc R . .
C17 C 0.7004(12) 0.8598(16) 0.2083(6) 0.188(9) Uani 1 1 d . . .
H17A H 0.6951 0.9373 0.2310 0.226 Uiso 1 1 calc R . .
C18 C 0.7771(9) 0.8474(13) 0.1753(5) 0.126(6) Uani 1 1 d . . .
C19 C 0.8603(11) 0.9444(16) 0.1731(7) 0.197(10) Uani 1 1 d U . .
H19A H 0.8395 1.0264 0.1523 0.237 Uiso 1 1 calc R . .
H19B H 0.8804 0.9735 0.2104 0.237 Uiso 1 1 calc R . .
C20 C 0.9932(17) 0.8108(11) 0.1896(7) 0.255(14) Uani 1 1 d U . .
H20A H 0.9644 0.8295 0.2246 0.306 Uiso 1 1 calc R . .
H20B H 1.0594 0.8473 0.1923 0.306 Uiso 1 1 calc R . .
C21 C 0.9989(8) 0.6634(9) 0.1828(4) 0.088(3) Uani 1 1 d . . .
C22 C 1.0511(10) 0.5768(11) 0.2180(5) 0.124(5) Uani 1 1 d . . .
H22A H 1.0898 0.6136 0.2474 0.149 Uiso 1 1 calc R . .
C23 C 1.0469(7) 0.4433(10) 0.2107(4) 0.084(3) Uani 1 1 d . . .
H23A H 1.0838 0.3837 0.2339 0.100 Uiso 1 1 calc R . .
C24 C 0.9900(7) 0.3944(8) 0.1701(3) 0.075(3) Uani 1 1 d . . .
H24A H 0.9854 0.2988 0.1647 0.090 Uiso 1 1 calc R . .
C25 C 0.9375(6) 0.4813(7) 0.1359(3) 0.0578(18) Uani 1 1 d . . .
H25A H 0.8954 0.4449 0.1081 0.069 Uiso 1 1 calc R . .
C26 C 0.9972(7) 0.9913(8) 0.1276(3) 0.079(3) Uani 1 1 d . . .
H26A H 1.0290 1.0412 0.1580 0.118 Uiso 1 1 calc R . .
H26B H 0.9560 1.0536 0.1059 0.118 Uiso 1 1 calc R . .
H26C H 1.0457 0.9526 0.1049 0.118 Uiso 1 1 calc R . .
Cl1 Cl 0.5976(3) 0.2206(3) 0.14964(14) 0.0863(11) Uani 0.711(5) 1 d PDU C 1
O7 O 0.6592(8) 0.1529(12) 0.1150(6) 0.146(6) Uani 0.711(5) 1 d PDU C 1
O8 O 0.5839(10) 0.3550(6) 0.1331(5) 0.159(6) Uani 0.711(5) 1 d PDU C 1
O9 O 0.5118(6) 0.1470(10) 0.1457(5) 0.134(4) Uani 0.711(5) 1 d PDU C 1
O10 O 0.6417(10) 0.2044(14) 0.2015(3) 0.162(6) Uani 0.711(5) 1 d PDU C 1
Cl1' Cl 0.7123(6) 0.2435(9) 0.1151(5) 0.107(3) Uani 0.289(5) 1 d PDU C 2
O7' O 0.6565(15) 0.329(2) 0.1457(10) 0.126(8) Uani 0.289(5) 1 d PDU C 2
O8' O 0.8013(12) 0.224(3) 0.1434(11) 0.168(12) Uani 0.289(5) 1 d PDU C 2
O9' O 0.729(2) 0.303(3) 0.0648(7) 0.134(4) Uani 0.289(5) 1 d PDU C 2
O10' O 0.667(2) 0.1174(17) 0.1084(13) 0.138(11) Uani 0.289(5) 1 d PDU C 2
O1S O 0.7408(6) 0.3390(17) 0.0393(4) 0.087(5) Uani 0.50 1 d P D 3

loop_
_atom_site_aniso_label
_atom_site_aniso_U_11
_atom_site_aniso_U_22
_atom_site_aniso_U_33
_atom_site_aniso_U_23
_atom_site_aniso_U_13
_atom_site_aniso_U_12
Co1 0.0380(4) 0.0247(3) 0.0307(3) -0.0047(3) -0.0138(3) 0.0031(3)
Co2 0.0457(4) 0.0299(3) 0.0248(3) 0.0006(3) -0.0110(3) -0.0047(3)
P1 0.0301(7) 0.0941(13) 0.0328(7) 0.0174(9) -0.0083(5) -0.0040(9)
Cl2 0.0586(9) 0.0329(6) 0.0528(9) 0.0058(6) -0.0155(7) -0.0068(6)
N1 0.045(3) 0.033(2) 0.038(2) -0.0012(18) -0.018(2) 0.009(2)
N2 0.065(4) 0.031(2) 0.054(3) -0.016(2) -0.035(3) 0.013(2)
N3 0.036(2) 0.026(2) 0.054(3) -0.007(2) -0.014(2) 0.0014(18)
N4 0.066(3) 0.033(2) 0.035(2) -0.005(2) 0.006(2) -0.005(2)
N5 0.092(5) 0.038(3) 0.030(2) 0.000(2) -0.021(3) -0.023(3)
N6 0.058(3) 0.040(2) 0.030(2) 0.0112(19) -0.006(2) -0.001(2)
O1 0.043(2) 0.0264(16) 0.0288(18) -0.0036(14) -0.0125(15) -0.0033(15)
O2 0.049(2) 0.0214(15) 0.0347(19) -0.0042(14) -0.0158(17) 0.0031(15)
O3 0.044(2) 0.039(2) 0.0294(18) -0.0058(15) -0.0113(16) 0.0082(16)
O4 0.039(2) 0.056(3) 0.0325(19) 0.0034(18) -0.0152(16) -0.0037(18)
O11 0.097(4) 0.071(3) 0.036(2) -0.002(2) -0.016(2) 0.021(3)
O14 0.175(7) 0.113(5) 0.050(3) 0.020(3) -0.050(4) -0.094(5)
O5 0.052(6) 0.072(6) 0.037(5) 0.015(5) -0.005(4) -0.026(5)
O6 0.063(11) 0.212(11) 0.047(6) -0.009(7) -0.007(9) 0.108(9)
O12 0.067(6) 0.022(3) 0.043(5) 0.003(3) 0.009(4) 0.002(3)
O13 0.059(6) 0.028(4) 0.049(6) -0.010(4) -0.001(5) -0.012(4)
O5' 0.052(5) 0.075(6) 0.032(4) 0.003(4) -0.003(4) -0.029(5)
O6' 0.063(11) 0.212(11) 0.047(6) -0.009(7) -0.007(9) 0.108(9)
O12' 0.061(9) 0.30(3) 0.111(13) 0.081(16) 0.012(9) 0.019(13)
O13' 0.32(3) 0.030(6) 0.128(19) 0.011(8) -0.156(18) 0.007(11)
C1 0.046(3) 0.030(2) 0.047(3) 0.002(2) -0.014(3) -0.003(2)
C2 0.071(5) 0.039(3) 0.069(5) 0.014(3) -0.022(4) -0.001(3)
C3 0.096(6) 0.058(4) 0.065(5) 0.025(4) -0.027(5) 0.008(4)
C4 0.100(7) 0.068(5) 0.054(4) -0.003(4) -0.037(4) 0.022(5)
C5 0.107(6) 0.046(3) 0.043(4) -0.007(3) -0.036(4) 0.029(4)
C6 0.32(2) 0.052(5) 0.054(5) -0.023(4) -0.083(8) 0.063(8)
C7 0.047(5) 0.196(13) 0.277(18) -0.205(14) 0.030(8) -0.037(6)
C8 0.040(4) 0.079(6) 0.138(9) -0.071(6) -0.023(5) 0.008(4)
C9 0.035(4) 0.123(9) 0.206(14) -0.106(9) -0.027(6) 0.000(5)
C10 0.035(4) 0.103(8) 0.183(12) -0.068(8) -0.001(6) 0.003(4)
C11 0.049(4) 0.052(4) 0.114(7) -0.027(4) 0.010(4) 0.005(3)
C12 0.055(4) 0.033(3) 0.057(4) -0.008(3) -0.005(3) -0.002(3)
C13 0.072(5) 0.038(3) 0.051(4) -0.021(3) -0.023(3) 0.009(3)
C14 0.057(4) 0.032(3) 0.045(3) -0.005(2) 0.007(3) -0.003(3)
C15 0.071(5) 0.059(4) 0.061(5) -0.004(4) 0.020(4) -0.013(4)
C16 0.162(12) 0.134(11) 0.119(9) -0.076(8) 0.095(9) -0.065(9)
C17 0.221(17) 0.187(15) 0.170(13) -0.151(12) 0.134(13) -0.116(13)
C18 0.137(10) 0.120(9) 0.131(10) -0.098(8) 0.075(8) -0.072(8)
C19 0.168(13) 0.192(14) 0.244(17) -0.193(14) 0.126(13) -0.129(12)
C20 0.44(3) 0.069(7) 0.220(16) 0.045(9) -0.28(2) -0.071(13)
C21 0.122(8) 0.066(5) 0.069(5) 0.027(4) -0.064(6) -0.028(5)
C22 0.162(11) 0.089(7) 0.109(8) 0.045(6) -0.100(8) -0.034(7)
C23 0.082(6) 0.100(7) 0.066(5) 0.046(5) -0.013(5) 0.020(5)
C24 0.109(7) 0.058(4) 0.060(5) 0.019(4) 0.010(5) 0.034(5)
C25 0.086(5) 0.042(3) 0.045(4) 0.003(3) -0.003(4) 0.014(3)
C26 0.114(7) 0.062(5) 0.059(5) -0.005(4) -0.015(5) -0.043(5)
Cl1 0.112(3) 0.0715(19) 0.074(2) -0.0248(16) -0.0065(18) -0.0122(17)
O7 0.147(10) 0.109(9) 0.184(12) -0.077(10) 0.028(10) -0.010(8)
O8 0.254(17) 0.045(4) 0.175(12) -0.032(5) -0.028(11) -0.019(7)
O9 0.123(7) 0.104(7) 0.174(9) 0.008(7) -0.006(6) -0.041(6)
O10 0.184(14) 0.158(12) 0.136(8) -0.021(9) -0.056(9) 0.015(11)
Cl1' 0.064(5) 0.077(5) 0.182(9) -0.025(6) 0.024(5) -0.022(4)
O7' 0.116(17) 0.081(15) 0.178(19) -0.059(15) -0.033(14) 0.019(13)
O8' 0.096(16) 0.20(3) 0.20(2) 0.02(3) -0.003(17) 0.030(16)
O9' 0.123(7) 0.104(7) 0.174(9) 0.008(7) -0.006(6) -0.041(6)
O10' 0.18(2) 0.058(11) 0.18(3) -0.047(13) 0.06(2) -0.022(13)
O1S 0.021(4) 0.192(15) 0.049(6) 0.030(7) -0.001(4) -0.009(6)

loop_
_atom_type_symbol
_atom_type_description
_atom_type_scat_dispersion_real
_atom_type_scat_dispersion_imag
_atom_type_scat_source
C C 0.0033 0.0016 'International Tables Vol C Tables 4.2.6.8 and 6.1.1.4'
H H 0.0000 0.0000 'International Tables Vol C Tables 4.2.6.8 and 6.1.1.4'
N N 0.0061 0.0033 'International Tables Vol C Tables 4.2.6.8 and 6.1.1.4'
O O 0.0106 0.0060 'International Tables Vol C Tables 4.2.6.8 and 6.1.1.4'
Cl Cl 0.1484 0.1585 'International Tables Vol C Tables 4.2.6.8 and 6.1.1.4'
Co Co 0.3494 0.9721 'International Tables Vol C Tables 4.2.6.8 and 6.1.1.4'
P P 0.1023 0.0942 'International Tables Vol C Tables 4.2.6.8 and 6.1.1.4'

loop_
_geom_angle_atom_site_label_1
_geom_angle_atom_site_label_2
_geom_angle_atom_site_label_3
_geom_angle
O3 Co1 O1 92.14(16)
O3 Co1 O2 90.91(17)
O1 Co1 O2 81.82(14)
O3 Co1 N3 175.1(2)
O1 Co1 N3 91.24(18)
O2 Co1 N3 93.06(19)
O3 Co1 N1 88.2(2)
O1 Co1 N1 96.92(17)
O2 Co1 N1 178.45(18)
N3 Co1 N1 87.9(2)
O3 Co1 N2 90.9(2)
O1 Co1 N2 176.4(2)
O2 Co1 N2 96.31(17)
N3 Co1 N2 85.8(2)
N1 Co1 N2 85.0(2)
O3 Co1 Co2 85.00(11)
O1 Co1 Co2 41.51(10)
O2 Co1 Co2 41.30(10)
N3 Co1 Co2 99.86(16)
N1 Co1 Co2 137.29(14)
N2 Co1 Co2 137.12(14)
O4 Co2 O2 91.33(17)
O4 Co2 N6 88.1(2)
O2 Co2 N6 97.95(18)
O4 Co2 N4 175.2(2)
O2 Co2 N4 92.7(2)
N6 Co2 N4 88.8(2)
O4 Co2 O1 91.21(17)
O2 Co2 O1 81.73(14)
N6 Co2 O1 179.3(2)
N4 Co2 O1 91.9(2)
O4 Co2 N5 91.4(2)
O2 Co2 N5 175.3(2)
N6 Co2 N5 86.0(2)
N4 Co2 N5 84.7(3)
O1 Co2 N5 94.34(18)
O4 Co2 Co1 84.67(11)
O2 Co2 Co1 41.36(10)
N6 Co2 Co1 138.21(15)
N4 Co2 Co1 100.04(17)
O1 Co2 Co1 41.35(10)
N5 Co2 Co1 135.17(15)
O4 P1 O3 114.9(2)
O4 P1 O5' 119.2(4)
O3 P1 O5' 115.2(4)
O4 P1 O6 111.6(10)
O3 P1 O6 115.0(8)
O5' P1 O6 74.6(9)
O4 P1 O6' 103.1(9)
O3 P1 O6' 101.1(7)
O5' P1 O6' 99.0(8)
O4 P1 O5 97.0(4)
O3 P1 O5 99.7(4)
O6 P1 O5 116.8(9)
O6' P1 O5 141.5(7)
O14 Cl2 O13' 99.8(10)
O14 Cl2 O12' 139.4(11)
O13' Cl2 O12' 106.7(15)
O14 Cl2 O11 111.2(4)
O13' Cl2 O11 100.9(10)
O12' Cl2 O11 93.6(7)
O14 Cl2 O13 111.5(7)
O12' Cl2 O13 79.8(11)
O11 Cl2 O13 119.8(7)
O14 Cl2 O12 92.5(6)
O13' Cl2 O12 137.0(12)
O12' Cl2 O12 47.4(10)
O11 Cl2 O12 112.7(4)
O13 Cl2 O12 105.7(5)
C5 N1 C1 119.2(5)
C5 N1 Co1 115.0(4)
C1 N1 Co1 125.7(4)
C7 N2 C13 110.3(7)
C7 N2 C6 116.0(10)
C13 N2 C6 100.9(7)
C7 N2 Co1 109.1(5)
C13 N2 Co1 114.9(4)
C6 N2 Co1 105.5(5)
C12 N3 C8 119.3(6)
C12 N3 Co1 126.6(4)
C8 N3 Co1 113.6(5)
C18 N4 C14 119.3(7)
C18 N4 Co2 114.9(6)
C14 N4 Co2 125.7(4)
C20 N5 C26 110.5(10)
C20 N5 C19 106.9(14)
C26 N5 C19 108.0(8)
C20 N5 Co2 107.7(6)
C26 N5 Co2 116.7(4)
C19 N5 Co2 106.5(5)
C21 N6 C25 118.9(6)
C21 N6 Co2 114.5(5)
C25 N6 Co2 126.6(4)
Co1 O1 Co2 97.14(15)
Co2 O2 Co1 97.34(15)
P1 O3 Co1 127.4(2)
P1 O4 Co2 127.4(2)
N1 C1 C2 121.1(6)
N1 C1 H1A 119.5
C2 C1 H1A 119.5
C1 C2 C3 119.5(7)
C1 C2 H2A 120.2
C3 C2 H2A 120.2
C4 C3 C2 119.2(7)
C4 C3 H3A 120.4
C2 C3 H3A 120.4
C3 C4 C5 118.4(7)
C3 C4 H4A 120.8
C5 C4 H4A 120.8
N1 C5 C4 122.5(6)
N1 C5 C6 114.7(6)
C4 C5 C6 122.3(7)
C5 C6 N2 110.7(7)
C5 C6 H6A 109.5
N2 C6 H6A 109.5
C5 C6 H6B 109.5
N2 C6 H6B 109.5
H6A C6 H6B 108.1
N2 C7 C8 113.3(7)
N2 C7 H7A 108.9
C8 C7 H7A 108.9
N2 C7 H7B 108.9
C8 C7 H7B 108.9
H7A C7 H7B 107.7
N3 C8 C9 120.4(8)
N3 C8 C7 115.2(7)
C9 C8 C7 124.3(7)
C10 C9 C8 119.6(8)
C10 C9 H9A 120.2
C8 C9 H9A 120.2
C11 C10 C9 119.4(8)
C11 C10 H10A 120.3
C9 C10 H10A 120.3
C12 C11 C10 118.9(8)
C12 C11 H11A 120.5
C10 C11 H11A 120.5
N3 C12 C11 122.0(6)
N3 C12 H12A 119.0
C11 C12 H12A 119.0
N2 C13 H13A 109.5
N2 C13 H13B 109.5
H13A C13 H13B 109.5
N2 C13 H13C 109.5
H13A C13 H13C 109.5
H13B C13 H13C 109.5
C15 C14 N4 121.9(6)
C15 C14 H14A 119.0
N4 C14 H14A 119.0
C14 C15 C16 118.0(8)
C14 C15 H15A 121.0
C16 C15 H15A 121.0
C17 C16 C15 120.6(9)
C17 C16 H16A 119.7
C15 C16 H16A 119.7
C16 C17 C18 119.4(10)
C16 C17 H17A 120.3
C18 C17 H17A 120.3
N4 C18 C17 120.2(9)
N4 C18 C19 113.6(8)
C17 C18 C19 126.0(9)
N5 C19 C18 112.0(9)
N5 C19 H19A 109.2
C18 C19 H19A 109.2
N5 C19 H19B 109.2
C18 C19 H19B 109.2
H19A C19 H19B 107.9
N5 C20 C21 116.6(8)
N5 C20 H20A 108.1
C21 C20 H20A 108.1
N5 C20 H20B 108.1
C21 C20 H20B 108.1
H20A C20 H20B 107.3
N6 C21 C22 121.0(8)
N6 C21 C20 114.6(7)
C22 C21 C20 124.3(8)
C23 C22 C21 120.1(9)
C23 C22 H22A 119.9
C21 C22 H22A 119.9
C22 C23 C24 118.6(7)
C22 C23 H23A 120.7
C24 C23 H23A 120.7
C23 C24 C25 120.6(8)
C23 C24 H24A 119.7
C25 C24 H24A 119.7
N6 C25 C24 120.5(7)
N6 C25 H25A 119.7
C24 C25 H25A 119.7
N5 C26 H26A 109.5
N5 C26 H26B 109.5
H26A C26 H26B 109.5
N5 C26 H26C 109.5
H26A C26 H26C 109.5
H26B C26 H26C 109.5
O8 Cl1 O10 115.0(7)
O8 Cl1 O9 111.5(7)
O10 Cl1 O9 109.7(7)
O8 Cl1 O7 110.4(7)
O10 Cl1 O7 104.4(7)
O9 Cl1 O7 105.3(6)
O7' Cl1' O10' 109.5(9)
O7' Cl1' O9' 110.6(9)
O10' Cl1' O9' 111.0(9)
O7' Cl1' O8' 108.7(9)
O10' Cl1' O8' 108.8(9)
O9' Cl1' O8' 108.3(9)

loop_
_geom_bond_atom_site_label_1
_geom_bond_atom_site_label_2
_geom_bond_distance
Co1 O3 1.898(4)
Co1 O1 1.911(3)
Co1 O2 1.912(3)
Co1 N3 1.913(5)
Co1 N1 1.919(4)
Co1 N2 1.972(4)
Co1 Co2 2.8693(9)
Co2 O4 1.906(5)
Co2 O2 1.909(3)
Co2 N6 1.915(5)
Co2 N4 1.915(6)
Co2 O1 1.916(3)
Co2 N5 1.969(5)
P1 O4 1.496(4)
P1 O3 1.502(4)
P1 O5' 1.531(8)
P1 O6 1.545(11)
P1 O6' 1.582(13)
P1 O5 1.634(8)
Cl2 O14 1.393(4)
Cl2 O13' 1.403(5)
Cl2 O12' 1.403(5)
Cl2 O11 1.403(4)
Cl2 O13 1.408(5)
Cl2 O12 1.429(4)
N1 C5 1.323(8)
N1 C1 1.342(7)
N2 C7 1.416(12)
N2 C13 1.478(8)
N2 C6 1.504(12)
N3 C12 1.334(8)
N3 C8 1.348(8)
N4 C18 1.311(9)
N4 C14 1.350(8)
N5 C20 1.420(11)
N5 C26 1.433(9)
N5 C19 1.433(14)
N6 C21 1.314(8)
N6 C25 1.324(8)
C1 C2 1.366(8)
C1 H1A 0.9500
C2 C3 1.386(11)
C2 H2A 0.9500
C3 C4 1.357(11)
C3 H3A 0.9500
C4 C5 1.384(10)
C4 H4A 0.9500
C5 C6 1.481(10)
C6 H6A 0.9900
C6 H6B 0.9900
C7 C8 1.485(12)
C7 H7A 0.9900
C7 H7B 0.9900
C8 C9 1.375(12)
C9 C10 1.368(14)
C9 H9A 0.9500
C10 C11 1.367(11)
C10 H10A 0.9500
C11 C12 1.365(10)
C11 H11A 0.9500
C12 H12A 0.9500
C13 H13A 0.9800
C13 H13B 0.9800
C13 H13C 0.9800
C14 C15 1.349(10)
C14 H14A 0.9500
C15 C16 1.361(12)
C15 H15A 0.9500
C16 C17 1.328(16)
C16 H16A 0.9500
C17 C18 1.387(15)
C17 H17A 0.9500
C18 C19 1.507(14)
C19 H19A 0.9900
C19 H19B 0.9900
C20 C21 1.460(15)
C20 H20A 0.9900
C20 H20B 0.9900
C21 C22 1.393(11)
C22 C23 1.325(14)
C22 H22A 0.9500
C23 C24 1.333(13)
C23 H23A 0.9500
C24 C25 1.381(9)
C24 H24A 0.9500
C25 H25A 0.9500
C26 H26A 0.9800
C26 H26B 0.9800
C26 H26C 0.9800
Cl1 O8 1.392(5)
Cl1 O10 1.397(5)
Cl1 O9 1.399(5)
Cl1 O7 1.411(5)
Cl1' O7' 1.397(5)
Cl1' O10' 1.399(5)
Cl1' O9' 1.403(5)
Cl1' O8' 1.403(5)

loop_
_geom_torsion_atom_site_label_1
_geom_torsion_atom_site_label_2
_geom_torsion_atom_site_label_3
_geom_torsion_atom_site_label_4
_geom_torsion
O3 Co1 Co2 O4 1.00(17)
O1 Co1 Co2 O4 -97.9(2)
O2 Co1 Co2 O4 98.1(2)
N3 Co1 Co2 O4 -178.54(18)
N1 Co1 Co2 O4 -80.9(3)
N2 Co1 Co2 O4 87.0(3)
O3 Co1 Co2 O2 -97.1(2)
O1 Co1 Co2 O2 163.9(2)
N3 Co1 Co2 O2 83.4(2)
N1 Co1 Co2 O2 -179.0(3)
N2 Co1 Co2 O2 -11.2(4)
O3 Co1 Co2 N6 -80.2(3)
O1 Co1 Co2 N6 -179.1(3)
O2 Co1 Co2 N6 17.0(3)
N3 Co1 Co2 N6 100.3(3)
N1 Co1 Co2 N6 -162.1(3)
N2 Co1 Co2 N6 5.8(4)
O3 Co1 Co2 N4 -179.72(18)
O1 Co1 Co2 N4 81.3(2)
O2 Co1 Co2 N4 -82.6(2)
N3 Co1 Co2 N4 0.74(19)
N1 Co1 Co2 N4 98.4(3)
N2 Co1 Co2 N4 -93.8(3)
O3 Co1 Co2 O1 98.9(2)
O2 Co1 Co2 O1 -163.9(2)
N3 Co1 Co2 O1 -80.6(2)
N1 Co1 Co2 O1 17.0(3)
N2 Co1 Co2 O1 -175.1(3)
O3 Co1 Co2 N5 87.6(3)
O1 Co1 Co2 N5 -11.3(4)
O2 Co1 Co2 N5 -175.3(4)
N3 Co1 Co2 N5 -91.9(3)
N1 Co1 Co2 N5 5.7(4)
N2 Co1 Co2 N5 173.6(4)
O3 Co1 N1 C5 78.1(6)
O1 Co1 N1 C5 170.1(6)
N3 Co1 N1 C5 -99.0(6)
N2 Co1 N1 C5 -13.0(6)
Co2 Co1 N1 C5 158.8(5)
O3 Co1 N1 C1 -98.5(5)
O1 Co1 N1 C1 -6.6(6)
N3 Co1 N1 C1 84.4(6)
N2 Co1 N1 C1 170.4(6)
Co2 Co1 N1 C1 -17.8(7)
O3 Co1 N2 C7 170.8(9)
O2 Co1 N2 C7 79.8(9)
N3 Co1 N2 C7 -12.8(9)
N1 Co1 N2 C7 -101.0(9)
Co2 Co1 N2 C7 87.2(9)
O3 Co1 N2 C13 46.3(5)
O2 Co1 N2 C13 -44.7(6)
N3 Co1 N2 C13 -137.3(5)
N1 Co1 N2 C13 134.5(6)
Co2 Co1 N2 C13 -37.3(7)
O3 Co1 N2 C6 -63.9(7)
O2 Co1 N2 C6 -154.9(7)
N3 Co1 N2 C6 112.5(7)
N1 Co1 N2 C6 24.3(7)
Co2 Co1 N2 C6 -147.5(7)
O1 Co1 N3 C12 14.8(5)
O2 Co1 N3 C12 96.6(5)
N1 Co1 N3 C12 -82.1(5)
N2 Co1 N3 C12 -167.3(5)
Co2 Co1 N3 C12 55.6(5)
O1 Co1 N3 C8 -173.9(6)
O2 Co1 N3 C8 -92.1(6)
N1 Co1 N3 C8 89.2(6)
N2 Co1 N3 C8 4.0(6)
Co2 Co1 N3 C8 -133.1(6)
O2 Co2 N4 C18 -163.4(9)
N6 Co2 N4 C18 98.7(9)
O1 Co2 N4 C18 -81.6(9)
N5 Co2 N4 C18 12.6(9)
Co1 Co2 N4 C18 -122.4(9)
O2 Co2 N4 C14 20.3(5)
N6 Co2 N4 C14 -77.6(5)
O1 Co2 N4 C14 102.1(5)
N5 Co2 N4 C14 -163.7(6)
Co1 Co2 N4 C14 61.3(5)
O4 Co2 N5 C20 -86.4(12)
N6 Co2 N5 C20 1.7(12)
N4 Co2 N5 C20 90.8(12)
O1 Co2 N5 C20 -177.7(12)
Co1 Co2 N5 C20 -170.2(12)
O4 Co2 N5 C26 38.6(7)
N6 Co2 N5 C26 126.6(7)
N4 Co2 N5 C26 -144.2(7)
O1 Co2 N5 C26 -52.7(7)
Co1 Co2 N5 C26 -45.3(8)
O4 Co2 N5 C19 159.2(10)
N6 Co2 N5 C19 -112.8(10)
N4 Co2 N5 C19 -23.6(10)
O1 Co2 N5 C19 67.9(10)
Co1 Co2 N5 C19 75.3(10)
O4 Co2 N6 C21 86.0(7)
O2 Co2 N6 C21 177.1(7)
N4 Co2 N6 C21 -90.4(7)
N5 Co2 N6 C21 -5.6(7)
Co1 Co2 N6 C21 165.8(6)
O4 Co2 N6 C25 -93.4(7)
O2 Co2 N6 C25 -2.4(7)
N4 Co2 N6 C25 90.2(7)
N5 Co2 N6 C25 175.0(7)
Co1 Co2 N6 C25 -13.6(8)
O3 Co1 O1 Co2 -79.99(18)
O2 Co1 O1 Co2 10.63(16)
N3 Co1 O1 Co2 103.5(2)
N1 Co1 O1 Co2 -168.5(2)
O4 Co2 O1 Co1 80.52(18)
O2 Co2 O1 Co1 -10.64(16)
N4 Co2 O1 Co1 -103.1(2)
N5 Co2 O1 Co1 172.0(2)
O4 Co2 O2 Co1 -80.39(19)
N6 Co2 O2 Co1 -168.7(2)
N4 Co2 O2 Co1 102.2(2)
O1 Co2 O2 Co1 10.64(16)
O3 Co1 O2 Co2 81.36(18)
O1 Co1 O2 Co2 -10.67(16)
N3 Co1 O2 Co2 -101.5(2)
N2 Co1 O2 Co2 172.4(2)
O4 P1 O3 Co1 -8.5(4)
O5' P1 O3 Co1 -152.8(5)
O6 P1 O3 Co1 123.2(10)
O6' P1 O3 Co1 101.7(9)
O5 P1 O3 Co1 -110.9(5)
O1 Co1 O3 P1 44.7(3)
O2 Co1 O3 P1 -37.1(3)
N1 Co1 O3 P1 141.6(3)
N2 Co1 O3 P1 -133.4(3)
Co2 Co1 O3 P1 3.8(3)
O3 P1 O4 Co2 9.9(4)
O5' P1 O4 Co2 152.7(6)
O6 P1 O4 Co2 -123.4(8)
O6' P1 O4 Co2 -99.0(6)
O5 P1 O4 Co2 114.0(5)
O2 Co2 O4 P1 34.8(3)
N6 Co2 O4 P1 132.7(4)
O1 Co2 O4 P1 -47.0(3)
N5 Co2 O4 P1 -141.4(4)
Co1 Co2 O4 P1 -6.1(3)
C5 N1 C1 C2 0.6(11)
Co1 N1 C1 C2 177.0(5)
N1 C1 C2 C3 -1.6(12)
C1 C2 C3 C4 0.9(14)
C2 C3 C4 C5 0.9(15)
C1 N1 C5 C4 1.3(13)
Co1 N1 C5 C4 -175.5(7)
C1 N1 C5 C6 173.6(10)
Co1 N1 C5 C6 -3.2(12)
C3 C4 C5 N1 -2.1(15)
C3 C4 C5 C6 -173.8(12)
N1 C5 C6 N2 24.1(15)
C4 C5 C6 N2 -163.6(9)
C7 N2 C6 C5 89.2(11)
C13 N2 C6 C5 -151.6(10)
Co1 N2 C6 C5 -31.7(12)
C13 N2 C7 C8 145.8(11)
C6 N2 C7 C8 -100.3(13)
Co1 N2 C7 C8 18.7(16)
C12 N3 C8 C9 -5.6(16)
Co1 N3 C8 C9 -177.6(11)
C12 N3 C8 C7 177.6(11)
Co1 N3 C8 C7 5.6(14)
N2 C7 C8 N3 -16.7(19)
N2 C7 C8 C9 166.7(13)
N3 C8 C9 C10 4(2)
C7 C8 C9 C10 -179.5(15)
C8 C9 C10 C11 -2(2)
C9 C10 C11 C12 0.9(18)
C8 N3 C12 C11 4.9(11)
Co1 N3 C12 C11 175.7(6)
C10 C11 C12 N3 -2.5(14)
C18 N4 C14 C15 1.8(13)
Co2 N4 C14 C15 178.0(6)
N4 C14 C15 C16 -0.4(13)
C14 C15 C16 C17 3(2)
C15 C16 C17 C18 -7(3)
C14 N4 C18 C17 -6(2)
Co2 N4 C18 C17 177.7(14)
C14 N4 C18 C19 178.5(13)
Co2 N4 C18 C19 2.0(18)
C16 C17 C18 N4 8(3)
C16 C17 C18 C19 -176.5(19)
C20 N5 C19 C18 -84.7(15)
C26 N5 C19 C18 156.4(13)
Co2 N5 C19 C18 30.3(17)
N4 C18 C19 N5 -22(2)
C17 C18 C19 N5 162.0(17)
C26 N5 C20 C21 -126.5(16)
C19 N5 C20 C21 116.3(18)
Co2 N5 C20 C21 2(2)
C25 N6 C21 C22 3.8(16)
Co2 N6 C21 C22 -175.6(10)
C25 N6 C21 C20 -172.5(14)
Co2 N6 C21 C20 8.0(16)
N5 C20 C21 N6 -7(3)
N5 C20 C21 C22 177.0(15)
N6 C21 C22 C23 -1(2)
C20 C21 C22 C23 175.5(16)
C21 C22 C23 C24 -2(2)
C22 C23 C24 C25 1.0(16)
C21 N6 C25 C24 -4.7(13)
Co2 N6 C25 C24 174.7(6)
C23 C24 C25 N6 2.4(14)
